data_8103254
loop_
_publ_author_name
'Hui-Ju Zhang'

_publ_section_title
;
 Crystal structure of catena-triaqua(5-methoxyisophthalate)cadmium(II) ---
 water (1:2), [Cd(C9H6O5)(H2O)3] &#x2022; 2H2O
;
_journal_issue 4
_journal_name_full 'Zeitschrift f\"ur Kristallographie - New Crystal Structures'
_journal_page_first 629
_journal_volume 226
_journal_year 2011
_chemical_formula_sum 'C9 H16 Cd O10'
_chemical_formula_weight 396.62
_space_group_IT_number 15
_symmetry_cell_setting monoclinic
_symmetry_space_group_name_Hall '-C 2yc'
_symmetry_space_group_name_H-M 'C 1 2/c 1'
_atom_sites_solution_hydrogens geom
_atom_sites_solution_primary direct
_atom_sites_solution_secondary difmap
_audit_creation_method SHELXL-97
_cell_angle_alpha 90.00
_cell_angle_beta 116.650(2)
_cell_angle_gamma 90.00
_cell_formula_units_Z 8
_cell_length_a 16.133(2)
_cell_length_b 17.828(2)
_cell_length_c 10.2487(14)
_cell_measurement_reflns_used 3434
_cell_measurement_temperature 296(2)
_cell_measurement_theta_max 26.64
_cell_measurement_theta_min 2.83
_cell_volume 2634.6(6)
_computing_cell_refinement 'Bruker SMART'
_computing_data_collection 'Bruker SMART'
_computing_data_reduction 'Bruker SAINT'
_computing_molecular_graphics 'Bruker SHELXTL'
_computing_publication_material 'Bruker SHELXTL'
_computing_structure_refinement 'SHELXL-97 (Sheldrick, 1997)'
_computing_structure_solution 'SHELXS-97 (Sheldrick, 1990)'
_diffrn_ambient_temperature 296(2)
_diffrn_measured_fraction_theta_full 0.998
_diffrn_measured_fraction_theta_max 0.998
_diffrn_measurement_device_type 'CCD area detector'
_diffrn_measurement_method 'phi and omega scans'
_diffrn_radiation_monochromator graphite
_diffrn_radiation_source 'fine-focus sealed tube'
_diffrn_radiation_type MoK\a
_diffrn_radiation_wavelength 0.71073
_diffrn_reflns_av_R_equivalents 0.0290
_diffrn_reflns_av_sigmaI/netI 0.0261
_diffrn_reflns_limit_h_max 19
_diffrn_reflns_limit_h_min -18
_diffrn_reflns_limit_k_max 21
_diffrn_reflns_limit_k_min -21
_diffrn_reflns_limit_l_max 12
_diffrn_reflns_limit_l_min -12
_diffrn_reflns_number 9778
_diffrn_reflns_theta_full 25.50
_diffrn_reflns_theta_max 25.50
_diffrn_reflns_theta_min 2.33
_exptl_absorpt_coefficient_mu 1.706
_exptl_absorpt_correction_T_max 0.8036
_exptl_absorpt_correction_T_min 0.6587
_exptl_absorpt_correction_type none
_exptl_crystal_colour colorless
_exptl_crystal_density_diffrn 2.000
_exptl_crystal_density_meas 0
_exptl_crystal_density_method 'not measured'
_exptl_crystal_description block
_exptl_crystal_F_000 1584
_exptl_crystal_size_max 0.27
_exptl_crystal_size_mid 0.19
_exptl_crystal_size_min 0.13
_refine_diff_density_max 0.772
_refine_diff_density_min -0.612
_refine_diff_density_rms 0.093
_refine_ls_extinction_method none
_refine_ls_goodness_of_fit_ref 1.072
_refine_ls_hydrogen_treatment mixed
_refine_ls_matrix_type full
_refine_ls_number_parameters 182
_refine_ls_number_reflns 2454
_refine_ls_number_restraints 12
_refine_ls_restrained_S_all 1.090
_refine_ls_R_factor_all 0.0466
_refine_ls_R_factor_gt 0.0328
_refine_ls_shift/su_max 0.001
_refine_ls_shift/su_mean 0.000
_refine_ls_structure_factor_coef Fsqd
_refine_ls_weighting_details 'calc w=1/[\s^2^(Fo^2^)+(0.0447P)^2^+10.0192P] where P=(Fo^2^+2Fc^2^)/3'
_refine_ls_weighting_scheme calc
_refine_ls_wR_factor_gt 0.0887
_refine_ls_wR_factor_ref 0.0960
_reflns_number_gt 1944
_reflns_number_total 2454
_reflns_threshold_expression >2sigma(I)
_cod_data_source_file 1267-3600.cff
_cod_data_source_block a
_cod_depositor_comments
;
The following automatic conversions were performed:

'_symmetry_cell_setting' value 'Monoclinic' changed to 'monoclinic'
according to /home/saulius/struct/CIF-dictionaries/cif_core.dic
dictionary named 'cif_core.dic' version 2.4.1 from 2010-06-29.

Automatic conversion script
Id: cif_fix_values 1715 2011-07-08 13:25:40Z adriana 
;
_cod_original_sg_symbol_H-M C2/c
_cod_database_code 8103254

loop_
_symmetry_equiv_pos_as_xyz
'x, y, z'
'-x, y, -z+1/2'
'x+1/2, y+1/2, z'
'-x+1/2, y+1/2, -z+1/2'
'-x, -y, -z'
'x, -y, z-1/2'
'-x+1/2, -y+1/2, -z'
'x+1/2, -y+1/2, z-1/2'

loop_
_atom_site_label
_atom_site_type_symbol
_atom_site_fract_x
_atom_site_fract_y
_atom_site_fract_z
_atom_site_U_iso_or_equiv
_atom_site_adp_type
_atom_site_occupancy
_atom_site_symmetry_multiplicity
_atom_site_calc_flag
_atom_site_refinement_flags
Cd1 Cd 0.19119(3) 1.039287(19) 0.86135(4) 0.04010(15) Uani 1 1 d .
O1 O 0.1277(3) 0.93374(19) 0.9264(4) 0.0539(10) Uani 1 1 d .
O2 O 0.1907(3) 0.91427(19) 0.7795(4) 0.0553(10) Uani 1 1 d .
O3 O 0.2558(3) 0.6604(2) 0.6709(5) 0.0629(11) Uani 1 1 d .
O4 O 0.2046(3) 0.56211(19) 0.7391(4) 0.0478(9) Uani 1 1 d .
O5 O 0.0384(3) 0.6758(2) 1.0191(4) 0.0542(10) Uani 1 1 d .
O6 O 0.1144(3) 1.1068(2) 0.9723(4) 0.0588(10) Uani 1 1 d .
H1W H 0.1409 1.1080 1.0651 0.088 Uiso 1 1 d R
H2W H 0.1077 1.1536 0.9547 0.088 Uiso 1 1 d R
O7 O 0.0698(3) 1.0585(3) 0.6377(4) 0.0692(12) Uani 1 1 d .
H3W H 0.0114 1.0632 0.6044 0.104 Uiso 1 1 d R
H4W H 0.0786 1.0417 0.5673 0.104 Uiso 1 1 d R
O8 O 0.3176(3) 1.0414(2) 1.0896(4) 0.0619(11) Uani 1 1 d .
H5W H 0.3247 1.0880 1.1087 0.093 Uiso 1 1 d R
H6W H 0.3039 1.0107 1.1404 0.093 Uiso 1 1 d R
O9 O 0.3371(9) 0.2052(8) 0.1266(11) 0.251(5) Uani 1 1 d U
H7W H 0.3105 0.2438 0.1391 0.376 Uiso 1 1 d R
H8W H 0.3235 0.1710 0.1715 0.376 Uiso 1 1 d R
O10 O 0.4431(12) 0.2604(10) 0.1492(16) 0.370(11) Uani 1 1 d U
H9W H 0.3857 0.2500 0.1153 0.555 Uiso 1 1 d R
H10W H 0.4859 0.2805 0.2245 0.555 Uiso 1 1 d R
C1 C 0.1519(4) 0.8900(3) 0.8541(5) 0.0422(11) Uani 1 1 d .
C2 C 0.1375(3) 0.8071(3) 0.8587(5) 0.0360(10) Uani 1 1 d .
C3 C 0.0919(3) 0.7771(3) 0.9329(5) 0.0391(11) Uani 1 1 d .
H3 H 0.0667 0.8088 0.9778 0.047 Uiso 1 1 calc R
C4 C 0.0833(3) 0.7001(3) 0.9409(5) 0.0381(11) Uani 1 1 d .
C5 C 0.1205(3) 0.6524(3) 0.8736(5) 0.0378(11) Uani 1 1 d .
H5 H 0.1145 0.6007 0.8783 0.045 Uiso 1 1 calc R
C6 C 0.1670(3) 0.6824(2) 0.7988(5) 0.0349(10) Uani 1 1 d .
C7 C 0.1750(3) 0.7593(3) 0.7911(5) 0.0372(10) Uani 1 1 d .
H7 H 0.2055 0.7793 0.7406 0.045 Uiso 1 1 calc R
C8 C 0.2113(3) 0.6324(3) 0.7322(5) 0.0409(11) Uani 1 1 d .
C9 C 0.0299(5) 0.5972(3) 1.0321(7) 0.0631(16) Uani 1 1 d .
H9A H -0.0048 0.5758 0.9368 0.095 Uiso 1 1 calc R
H9B H -0.0017 0.5876 1.0904 0.095 Uiso 1 1 calc R
H9C H 0.0905 0.5749 1.0777 0.095 Uiso 1 1 calc R

loop_
_atom_site_aniso_label
_atom_site_aniso_U_11
_atom_site_aniso_U_22
_atom_site_aniso_U_33
_atom_site_aniso_U_23
_atom_site_aniso_U_13
_atom_site_aniso_U_12
Cd1 0.0549(3) 0.0316(2) 0.0448(2) -0.00057(15) 0.03213(18) -0.00302(17)
O1 0.088(3) 0.0328(18) 0.057(2) -0.0060(17) 0.047(2) -0.0061(18)
O2 0.081(3) 0.0358(19) 0.071(3) 0.0056(18) 0.053(2) -0.0048(18)
O3 0.093(3) 0.046(2) 0.088(3) -0.005(2) 0.074(3) -0.001(2)
O4 0.071(2) 0.0317(18) 0.054(2) 0.0028(15) 0.040(2) 0.0093(16)
O5 0.073(3) 0.047(2) 0.066(2) 0.0063(18) 0.053(2) -0.0025(18)
O6 0.077(3) 0.055(2) 0.062(2) -0.0088(19) 0.046(2) -0.002(2)
O7 0.060(3) 0.106(3) 0.049(2) 0.013(2) 0.031(2) 0.011(2)
O8 0.074(3) 0.057(2) 0.053(2) 0.0105(19) 0.027(2) -0.007(2)
O9 0.269(9) 0.246(9) 0.236(9) -0.068(7) 0.111(7) 0.047(7)
O10 0.386(14) 0.362(14) 0.374(14) 0.023(9) 0.181(10) 0.033(9)
C1 0.057(3) 0.034(3) 0.036(3) -0.001(2) 0.021(2) -0.003(2)
C2 0.040(3) 0.031(2) 0.035(2) -0.0002(19) 0.017(2) -0.002(2)
C3 0.050(3) 0.035(2) 0.039(3) -0.002(2) 0.027(2) 0.002(2)
C4 0.042(3) 0.038(3) 0.040(3) 0.003(2) 0.024(2) -0.002(2)
C5 0.045(3) 0.031(2) 0.041(3) 0.001(2) 0.022(2) 0.001(2)
C6 0.040(3) 0.032(2) 0.037(2) -0.0024(19) 0.020(2) 0.001(2)
C7 0.042(3) 0.038(3) 0.037(2) 0.005(2) 0.023(2) 0.001(2)
C8 0.046(3) 0.039(3) 0.042(3) 0.000(2) 0.024(2) 0.003(2)
C9 0.081(4) 0.046(3) 0.080(4) 0.017(3) 0.052(4) -0.006(3)

loop_
_atom_type_symbol
_atom_type_description
_atom_type_scat_dispersion_real
_atom_type_scat_dispersion_imag
_atom_type_scat_source
C C 0.0033 0.0016 'International Tables Vol C Tables 4.2.6.8 and 6.1.1.4'
H H 0.0000 0.0000 'International Tables Vol C Tables 4.2.6.8 and 6.1.1.4'
O O 0.0106 0.0060 'International Tables Vol C Tables 4.2.6.8 and 6.1.1.4'
Cd Cd -0.8075 1.2024 'International Tables Vol C Tables 4.2.6.8 and 6.1.1.4'

loop_
_geom_angle_atom_site_label_1
_geom_angle_atom_site_label_2
_geom_angle_atom_site_label_3
_geom_angle
_geom_angle_site_symmetry_1
_geom_angle_site_symmetry_3
O7 Cd1 O8 170.36(16) . .
O7 Cd1 O6 90.45(15) . .
O8 Cd1 O6 85.36(15) . .
O7 Cd1 O4 89.68(14) . 4_556
O8 Cd1 O4 87.78(14) . 4_556
O6 Cd1 O4 138.80(12) . 4_556
O7 Cd1 O1 96.74(15) . .
O8 Cd1 O1 91.40(14) . .
O6 Cd1 O1 83.29(13) . .
O4 Cd1 O1 137.52(12) 4_556 .
O7 Cd1 O2 85.46(16) . .
O8 Cd1 O2 103.51(14) . .
O6 Cd1 O2 136.88(13) . .
O4 Cd1 O2 84.17(12) 4_556 .
O1 Cd1 O2 54.80(12) . .
O7 Cd1 O3 85.67(16) . 4_556
O8 Cd1 O3 85.28(15) . 4_556
O6 Cd1 O3 84.49(13) . 4_556
O4 Cd1 O3 54.46(12) 4_556 4_556
O1 Cd1 O3 167.55(12) . 4_556
O2 Cd1 O3 137.65(12) . 4_556
O7 Cd1 C1 92.02(16) . .
O8 Cd1 C1 97.58(14) . .
O6 Cd1 C1 110.24(15) . .
O4 Cd1 C1 110.93(14) 4_556 .
O1 Cd1 C1 27.30(13) . .
O2 Cd1 C1 27.52(13) . .
O3 Cd1 C1 165.14(14) 4_556 .
O7 Cd1 C8 85.75(15) . 4_556
O8 Cd1 C8 87.72(15) . 4_556
O6 Cd1 C8 111.63(15) . 4_556
O4 Cd1 C8 27.40(13) 4_556 4_556
O1 Cd1 C8 164.90(14) . 4_556
O2 Cd1 C8 110.83(13) . 4_556
O3 Cd1 C8 27.15(13) 4_556 4_556
C1 Cd1 C8 138.08(15) . 4_556
C1 O1 Cd1 92.3(3) . .
C1 O2 Cd1 91.8(3) . .
C8 O3 Cd1 91.7(3) . 4_546
C8 O4 Cd1 92.9(3) . 4_546
C4 O5 C9 117.7(4) . .
Cd1 O6 H1W 116.3 . .
Cd1 O6 H2W 116.3 . .
H1W O6 H2W 99.6 . .
Cd1 O7 H3W 135.8 . .
Cd1 O7 H4W 113.9 . .
H3W O7 H4W 105.8 . .
Cd1 O8 H5W 102.4 . .
Cd1 O8 H6W 104.8 . .
H5W O8 H6W 122.3 . .
H7W O9 H8W 103.1 . .
H7W O9 H9W 82.5 . .
H8W O9 H9W 153.9 . .
H9W O10 H10W 139.0 . .
O1 C1 O2 121.0(5) . .
O1 C1 C2 120.0(4) . .
O2 C1 C2 118.9(4) . .
O1 C1 Cd1 60.4(3) . .
O2 C1 Cd1 60.6(3) . .
C2 C1 Cd1 175.8(4) . .
C3 C2 C7 119.5(4) . .
C3 C2 C1 121.9(4) . .
C7 C2 C1 118.5(4) . .
C2 C3 C4 120.6(4) . .
C2 C3 H3 119.7 . .
C4 C3 H3 119.7 . .
O5 C4 C3 116.2(4) . .
O5 C4 C5 123.8(4) . .
C3 C4 C5 120.0(4) . .
C4 C5 C6 119.7(4) . .
C4 C5 H5 120.2 . .
C6 C5 H5 120.2 . .
C7 C6 C5 119.9(4) . .
C7 C6 C8 119.5(4) . .
C5 C6 C8 120.6(4) . .
C6 C7 C2 120.3(4) . .
C6 C7 H7 119.8 . .
C2 C7 H7 119.8 . .
O3 C8 O4 120.5(5) . .
O3 C8 C6 119.6(4) . .
O4 C8 C6 119.9(4) . .
O3 C8 Cd1 61.1(3) . 4_546
O4 C8 Cd1 59.7(3) . 4_546
C6 C8 Cd1 173.8(3) . 4_546
O5 C9 H9A 109.5 . .
O5 C9 H9B 109.5 . .
H9A C9 H9B 109.5 . .
O5 C9 H9C 109.5 . .
H9A C9 H9C 109.5 . .
H9B C9 H9C 109.5 . .

loop_
_geom_bond_atom_site_label_1
_geom_bond_atom_site_label_2
_geom_bond_distance
_geom_bond_site_symmetry_2
Cd1 O7 2.276(4) .
Cd1 O8 2.313(4) .
Cd1 O6 2.354(4) .
Cd1 O4 2.367(3) 4_556
Cd1 O1 2.376(4) .
Cd1 O2 2.380(4) .
Cd1 O3 2.400(4) 4_556
Cd1 C1 2.729(5) .
Cd1 C8 2.739(5) 4_556
O1 C1 1.253(6) .
O2 C1 1.262(6) .
O3 C8 1.250(6) .
O3 Cd1 2.400(4) 4_546
O4 C8 1.262(6) .
O4 Cd1 2.367(3) 4_546
O5 C4 1.369(5) .
O5 C9 1.421(6) .
O6 H1W 0.8500 .
O6 H2W 0.8500 .
O7 H3W 0.8500 .
O7 H4W 0.8499 .
O8 H5W 0.8500 .
O8 H6W 0.8500 .
O9 H7W 0.8502 .
O9 H8W 0.8500 .
O9 H9W 1.1610 .
O10 H9W 0.8500 .
O10 H10W 0.8500 .
C1 C2 1.500(7) .
C2 C3 1.381(6) .
C2 C7 1.396(6) .
C3 C4 1.386(7) .
C3 H3 0.9300 .
C4 C5 1.391(6) .
C5 C6 1.397(6) .
C5 H5 0.9300 .
C6 C7 1.383(6) .
C6 C8 1.486(6) .
C7 H7 0.9300 .
C8 Cd1 2.739(5) 4_546
C9 H9A 0.9600 .
C9 H9B 0.9600 .
C9 H9C 0.9600 .

loop_
_geom_hbond_atom_site_label_D
_geom_hbond_atom_site_label_H
_geom_hbond_atom_site_label_A
_geom_hbond_distance_DH
_geom_hbond_distance_HA
_geom_hbond_distance_DA
_geom_hbond_angle_DHA
_geom_hbond_site_symmetry_A
O6 H1W O2 0.85 2.01 2.844(6) 166.2 6_576
O6 H2W O10 0.85 1.84 2.642(17) 157.5 7_566
O7 H3W O6 0.85 1.98 2.800(6) 162.5 2_556
O7 H4W O1 0.85 1.98 2.720(5) 144.5 6_575
O8 H5W O9 0.85 2.10 2.944(14) 172.5 1_566
O8 H6W O4 0.85 1.84 2.679(5) 169.7 7_567
O9 H7W O3 0.85 2.02 2.864(12) 175.7 6_565
O9 H8W O8 0.85 2.45 2.944(14) 118.1 1_544
O10 H9W O9 0.85 1.16 1.894(19) 140.3 .
O10 H10W O10 0.85 1.34 2.06(3) 139.4 2_655

loop_
_geom_torsion_atom_site_label_1
_geom_torsion_atom_site_label_2
_geom_torsion_atom_site_label_3
_geom_torsion_atom_site_label_4
_geom_torsion
_geom_torsion_site_symmetry_1
_geom_torsion_site_symmetry_4
O7 Cd1 O1 C1 81.3(3) . .
O8 Cd1 O1 C1 -103.9(3) . .
O6 Cd1 O1 C1 170.9(3) . .
O4 Cd1 O1 C1 -15.7(4) 4_556 .
O2 Cd1 O1 C1 1.7(3) . .
O3 Cd1 O1 C1 -178.2(6) 4_556 .
C8 Cd1 O1 C1 -17.5(7) 4_556 .
O7 Cd1 O2 C1 -103.2(3) . .
O8 Cd1 O2 C1 80.3(3) . .
O6 Cd1 O2 C1 -17.4(4) . .
O4 Cd1 O2 C1 166.6(3) 4_556 .
O1 Cd1 O2 C1 -1.7(3) . .
O3 Cd1 O2 C1 178.3(3) 4_556 .
C8 Cd1 O2 C1 173.1(3) 4_556 .
Cd1 O1 C1 O2 -3.0(5) . .
Cd1 O1 C1 C2 175.2(4) . .
Cd1 O2 C1 O1 3.0(5) . .
Cd1 O2 C1 C2 -175.2(4) . .
O7 Cd1 C1 O1 -100.8(3) . .
O8 Cd1 C1 O1 78.2(3) . .
O6 Cd1 C1 O1 -9.6(3) . .
O4 Cd1 C1 O1 168.7(3) 4_556 .
O2 Cd1 C1 O1 -177.0(5) . .
O3 Cd1 C1 O1 178.5(5) 4_556 .
C8 Cd1 C1 O1 173.3(3) 4_556 .
O7 Cd1 C1 O2 76.2(3) . .
O8 Cd1 C1 O2 -104.8(3) . .
O6 Cd1 C1 O2 167.4(3) . .
O4 Cd1 C1 O2 -14.2(3) 4_556 .
O1 Cd1 C1 O2 177.0(5) . .
O3 Cd1 C1 O2 -4.5(8) 4_556 .
C8 Cd1 C1 O2 -9.7(4) 4_556 .
O7 Cd1 C1 C2 161(5) . .
O8 Cd1 C1 C2 -20(5) . .
O6 Cd1 C1 C2 -107(5) . .
O4 Cd1 C1 C2 71(5) 4_556 .
O1 Cd1 C1 C2 -98(5) . .
O2 Cd1 C1 C2 85(5) . .
O3 Cd1 C1 C2 81(5) 4_556 .
C8 Cd1 C1 C2 75(5) 4_556 .
O1 C1 C2 C3 4.6(7) . .
O2 C1 C2 C3 -177.1(5) . .
Cd1 C1 C2 C3 100(5) . .
O1 C1 C2 C7 -172.5(5) . .
O2 C1 C2 C7 5.8(7) . .
Cd1 C1 C2 C7 -77(5) . .
C7 C2 C3 C4 0.1(7) . .
C1 C2 C3 C4 -177.0(4) . .
C9 O5 C4 C3 -178.8(5) . .
C9 O5 C4 C5 0.3(7) . .
C2 C3 C4 O5 178.9(4) . .
C2 C3 C4 C5 -0.2(7) . .
O5 C4 C5 C6 -178.6(5) . .
C3 C4 C5 C6 0.4(7) . .
C4 C5 C6 C7 -0.6(7) . .
C4 C5 C6 C8 177.0(4) . .
C5 C6 C7 C2 0.5(7) . .
C8 C6 C7 C2 -177.1(4) . .
C3 C2 C7 C6 -0.3(7) . .
C1 C2 C7 C6 176.9(4) . .
Cd1 O3 C8 O4 -6.3(5) 4_546 .
Cd1 O3 C8 C6 173.0(4) 4_546 .
Cd1 O4 C8 O3 6.4(5) 4_546 .
Cd1 O4 C8 C6 -172.9(4) 4_546 .
C7 C6 C8 O3 0.5(7) . .
C5 C6 C8 O3 -177.1(5) . .
C7 C6 C8 O4 179.8(5) . .
C5 C6 C8 O4 2.2(7) . .
C7 C6 C8 Cd1 95(3) . 4_546
C5 C6 C8 Cd1 -82(3) . 4_546
